data_7021307
loop_
_publ_author_name
'Karak, Debasis'
'Das, Sudipta'
'Lohar, Sisir'
'Banerjee, Arnab'
'Sahana, Animesh'
'Hauli, Ipsit'
'Mukhopadhyay, Subhra Kanti'
'Safin, Damir A.'
'Babashkina, Maria G.'
'Bolte, Michael'
'Garcia, Yann'
'Das, Debasis'

_publ_section_title
;
 A naphthalene-thiophene hybrid molecule as a fluorescent AND logic gate
 with Zn(2+) and OAc(-) ions as inputs: cell imaging and computational
 studies.
;
_journal_issue 19
_journal_name_full 'Dalton transactions (Cambridge, England : 2003)'
_journal_page_first 6708
_journal_page_last 6715
_journal_paper_doi 10.1039/c3dt50450f
_journal_volume 42
_journal_year 2013
_chemical_formula_moiety 'C16 H13 N O S'
_chemical_formula_sum 'C16 H13 N O S'
_chemical_formula_weight 267.33
_chemical_name_systematic
;
?
;
_space_group_IT_number 14
_symmetry_cell_setting monoclinic
_symmetry_space_group_name_Hall '-P 2ybc'
_symmetry_space_group_name_H-M 'P 1 21/c 1'
_atom_sites_solution_hydrogens geom
_atom_sites_solution_primary direct
_atom_sites_solution_secondary difmap
_audit_creation_method SHELXL-97
_cell_angle_alpha 90.00
_cell_angle_beta 108.520(10)
_cell_angle_gamma 90.00
_cell_formula_units_Z 4
_cell_length_a 9.8568(12)
_cell_length_b 9.8036(10)
_cell_length_c 13.8407(19)
_cell_measurement_reflns_used 6779
_cell_measurement_temperature 173(2)
_cell_measurement_theta_max 26.12
_cell_measurement_theta_min 3.68
_cell_volume 1268.2(3)
_computing_cell_refinement 'X-Area (Stoe & Cie, 2001)'
_computing_data_collection 'X-Area (Stoe & Cie, 2001)'
_computing_data_reduction 'X-Area (Stoe & Cie, 2001)'
_computing_molecular_graphics 'XP in SHELXTL-Plus (Sheldrick, 2008)'
_computing_publication_material SHELXL97
_computing_structure_refinement 'SHELXL97 (Sheldrick, 2008) '
_computing_structure_solution 'SHELXS97 (Sheldrick, 2008) '
_diffrn_ambient_temperature 173(2)
_diffrn_measured_fraction_theta_full 0.991
_diffrn_measured_fraction_theta_max 0.988
_diffrn_measurement_device_type 'STOE IPDS II two-circle-diffractometer'
_diffrn_measurement_method \w
_diffrn_radiation_monochromator 'Genix 3D multilayer optics'
_diffrn_radiation_source 'Genix 3D I\mS microfocus X-ray source'
_diffrn_radiation_type MoK\a
_diffrn_radiation_wavelength 0.71073
_diffrn_reflns_av_R_equivalents 0.0831
_diffrn_reflns_av_sigmaI/netI 0.0611
_diffrn_reflns_limit_h_max 11
_diffrn_reflns_limit_h_min -11
_diffrn_reflns_limit_k_max 11
_diffrn_reflns_limit_k_min -11
_diffrn_reflns_limit_l_max 16
_diffrn_reflns_limit_l_min -16
_diffrn_reflns_number 7456
_diffrn_reflns_theta_full 25.00
_diffrn_reflns_theta_max 25.59
_diffrn_reflns_theta_min 3.69
_diffrn_standards_number 0
_exptl_absorpt_coefficient_mu 0.245
_exptl_absorpt_correction_T_max 0.9927
_exptl_absorpt_correction_T_min 0.9619
_exptl_absorpt_correction_type multi-scan
_exptl_absorpt_process_details 'X-Area (Stoe & Cie, 2001)'
_exptl_crystal_colour colourless
_exptl_crystal_density_diffrn 1.400
_exptl_crystal_density_method 'not measured'
_exptl_crystal_description plate
_exptl_crystal_F_000 560
_exptl_crystal_size_max 0.16
_exptl_crystal_size_mid 0.16
_exptl_crystal_size_min 0.03
_refine_diff_density_max 0.282
_refine_diff_density_min -0.275
_refine_diff_density_rms 0.055
_refine_ls_extinction_method none
_refine_ls_goodness_of_fit_ref 1.034
_refine_ls_hydrogen_treatment mixed
_refine_ls_matrix_type full
_refine_ls_number_parameters 177
_refine_ls_number_reflns 2354
_refine_ls_number_restraints 0
_refine_ls_restrained_S_all 1.034
_refine_ls_R_factor_all 0.0751
_refine_ls_R_factor_gt 0.0531
_refine_ls_shift/su_max 0.000
_refine_ls_shift/su_mean 0.000
_refine_ls_structure_factor_coef Fsqd
_refine_ls_weighting_details 'calc w=1/[\s^2^(Fo^2^)+(0.0851P)^2^+0.0442P] where P=(Fo^2^+2Fc^2^)/3'
_refine_ls_weighting_scheme calc
_refine_ls_wR_factor_gt 0.1318
_refine_ls_wR_factor_ref 0.1428
_reflns_number_gt 1802
_reflns_number_total 2354
_reflns_threshold_expression I>2\s(I)
_cod_data_source_file c3dt50450f.txt
_cod_data_source_block ba23
_cod_depositor_comments
;
The following automatic conversions were performed:

'_symmetry_cell_setting' value 'Monoclinic' changed to 'monoclinic'
according to /home/saulius/struct/CIF-dictionaries/cif_core.dic
dictionary named 'cif_core.dic' version 2.4.2 from 2011-04-26.

Automatic conversion script
Id: cif_fix_values 1891 2012-01-12 08:04:46Z andrius 
;
_cod_original_sg_symbol_H-M P21/c
_cod_database_code 7021307

loop_
_symmetry_equiv_pos_as_xyz
'x, y, z'
'-x, y+1/2, -z+1/2'
'-x, -y, -z'
'x, -y-1/2, z-1/2'

loop_
_atom_site_label
_atom_site_type_symbol
_atom_site_fract_x
_atom_site_fract_y
_atom_site_fract_z
_atom_site_U_iso_or_equiv
_atom_site_adp_type
_atom_site_occupancy
_atom_site_symmetry_multiplicity
_atom_site_calc_flag
_atom_site_refinement_flags
_atom_site_disorder_assembly
_atom_site_disorder_group
O1 O 0.64540(17) 0.65605(19) 0.26735(14) 0.0338(5) Uani 1 1 d . . .
N1 N 0.3978(2) 0.5419(2) 0.18528(15) 0.0254(5) Uani 1 1 d . . .
H1 H 0.468(4) 0.602(4) 0.184(3) 0.054(10) Uiso 1 1 d . . .
C1 C 0.4325(2) 0.4660(2) 0.26718(17) 0.0229(5) Uani 1 1 d . . .
H1A H 0.3664 0.3977 0.2718 0.027 Uiso 1 1 calc R . .
C2 C 0.2646(2) 0.5249(3) 0.10000(18) 0.0309(6) Uani 1 1 d . A .
H2A H 0.2574 0.4289 0.0767 0.037 Uiso 1 1 calc R . .
H2B H 0.2690 0.5831 0.0426 0.037 Uiso 1 1 calc R . .
C11 C 0.5601(2) 0.4778(2) 0.34870(17) 0.0218(5) Uani 1 1 d . . .
C12 C 0.6641(2) 0.5771(2) 0.34268(18) 0.0240(5) Uani 1 1 d . . .
C13 C 0.7956(2) 0.5841(3) 0.42741(19) 0.0286(6) Uani 1 1 d . . .
H13 H 0.8673 0.6476 0.4250 0.034 Uiso 1 1 calc R . .
C14 C 0.8188(2) 0.5029(3) 0.50941(18) 0.0280(6) Uani 1 1 d . . .
H14 H 0.9065 0.5115 0.5634 0.034 Uiso 1 1 calc R . .
C15 C 0.7171(2) 0.4046(2) 0.51856(17) 0.0232(5) Uani 1 1 d . . .
C16 C 0.7445(2) 0.3228(3) 0.60637(18) 0.0271(5) Uani 1 1 d . . .
H16 H 0.8326 0.3328 0.6598 0.033 Uiso 1 1 calc R . .
C17 C 0.6475(3) 0.2297(3) 0.61631(19) 0.0322(6) Uani 1 1 d . . .
H17 H 0.6669 0.1754 0.6760 0.039 Uiso 1 1 calc R . .
C18 C 0.5185(3) 0.2155(3) 0.5369(2) 0.0315(6) Uani 1 1 d . . .
H18 H 0.4503 0.1503 0.5428 0.038 Uiso 1 1 calc R . .
C19 C 0.4885(2) 0.2937(3) 0.45062(17) 0.0255(5) Uani 1 1 d . . .
H19 H 0.3997 0.2820 0.3982 0.031 Uiso 1 1 calc R . .
C20 C 0.5863(2) 0.3908(2) 0.43810(16) 0.0204(5) Uani 1 1 d . . .
C21 C 0.1322(2) 0.5606(3) 0.12615(17) 0.0256(5) Uani 1 1 d . . .
S22 S 0.06735(11) 0.71283(11) 0.11964(8) 0.0378(4) Uani 0.546(4) 1 d P A 1
C22' C 0.06735(11) 0.71283(11) 0.11964(8) 0.0378(4) Uani 0.454(4) 1 d P A 2
H22' H 0.0998 0.7970 0.1009 0.045 Uiso 0.454(4) 1 calc PR A 2
C23 C -0.0638(3) 0.6789(4) 0.1534(3) 0.0550(10) Uani 1 1 d . . .
H23 H -0.1309 0.7465 0.1573 0.066 Uiso 1 1 calc R A 1
C24 C -0.0768(3) 0.5499(5) 0.1766(2) 0.0611(11) Uani 1 1 d . A .
H24 H -0.1527 0.5196 0.1997 0.073 Uiso 1 1 calc R B 1
C25 C 0.03805(13) 0.45209(13) 0.16413(9) 0.0394(5) Uani 0.546(4) 1 d P A 1
H25 H 0.0498 0.3566 0.1754 0.047 Uiso 0.546(4) 1 calc PR A 1
S25' S 0.03805(13) 0.45209(13) 0.16413(9) 0.0394(5) Uani 0.454(4) 1 d P A 2

loop_
_atom_site_aniso_label
_atom_site_aniso_U_11
_atom_site_aniso_U_22
_atom_site_aniso_U_33
_atom_site_aniso_U_23
_atom_site_aniso_U_13
_atom_site_aniso_U_12
O1 0.0276(9) 0.0331(10) 0.0376(10) 0.0133(8) 0.0061(7) -0.0013(7)
N1 0.0202(9) 0.0311(12) 0.0231(10) 0.0001(8) 0.0044(7) 0.0037(9)
C1 0.0203(10) 0.0224(12) 0.0257(11) -0.0035(9) 0.0069(9) 0.0012(9)
C2 0.0221(11) 0.0462(16) 0.0218(11) -0.0032(11) 0.0034(9) 0.0037(11)
C11 0.0188(10) 0.0202(12) 0.0259(11) -0.0026(9) 0.0063(9) 0.0029(9)
C12 0.0217(11) 0.0218(12) 0.0280(12) 0.0005(9) 0.0073(9) 0.0030(9)
C13 0.0200(11) 0.0272(13) 0.0358(13) 0.0010(10) 0.0047(9) -0.0044(9)
C14 0.0189(11) 0.0272(13) 0.0309(12) -0.0024(10) -0.0019(9) 0.0006(9)
C15 0.0224(11) 0.0214(12) 0.0238(11) -0.0032(9) 0.0045(9) 0.0041(9)
C16 0.0266(11) 0.0300(13) 0.0218(11) -0.0003(9) 0.0035(9) 0.0076(10)
C17 0.0373(13) 0.0332(15) 0.0278(12) 0.0072(10) 0.0126(10) 0.0089(11)
C18 0.0321(12) 0.0299(14) 0.0364(13) 0.0016(11) 0.0167(10) -0.0028(11)
C19 0.0225(10) 0.0289(13) 0.0243(11) -0.0006(9) 0.0064(9) -0.0015(10)
C20 0.0195(10) 0.0202(12) 0.0224(10) -0.0046(9) 0.0079(8) 0.0047(9)
C21 0.0206(10) 0.0334(14) 0.0179(10) -0.0004(9) -0.0005(8) 0.0002(9)
S22 0.0345(6) 0.0386(7) 0.0348(6) 0.0059(4) 0.0032(4) 0.0121(4)
C22' 0.0345(6) 0.0386(7) 0.0348(6) 0.0059(4) 0.0032(4) 0.0121(4)
C23 0.0301(14) 0.076(3) 0.0481(17) -0.0201(17) -0.0030(13) 0.0206(16)
C24 0.0315(15) 0.117(4) 0.0359(16) -0.0190(19) 0.0132(12) -0.0309(18)
C25 0.0403(7) 0.0373(8) 0.0393(7) -0.0027(5) 0.0107(5) -0.0043(5)
S25' 0.0403(7) 0.0373(8) 0.0393(7) -0.0027(5) 0.0107(5) -0.0043(5)

loop_
_atom_type_symbol
_atom_type_description
_atom_type_scat_dispersion_real
_atom_type_scat_dispersion_imag
_atom_type_scat_source
C C 0.0033 0.0016 'International Tables Vol C Tables 4.2.6.8 and 6.1.1.4'
H H 0.0000 0.0000 'International Tables Vol C Tables 4.2.6.8 and 6.1.1.4'
N N 0.0061 0.0033 'International Tables Vol C Tables 4.2.6.8 and 6.1.1.4'
O O 0.0106 0.0060 'International Tables Vol C Tables 4.2.6.8 and 6.1.1.4'
S S 0.1246 0.1234 'International Tables Vol C Tables 4.2.6.8 and 6.1.1.4'

loop_
_geom_angle_atom_site_label_1
_geom_angle_atom_site_label_2
_geom_angle_atom_site_label_3
_geom_angle
C1 N1 C2 123.5(2)
C1 N1 H1 113(2)
C2 N1 H1 123(2)
N1 C1 C11 124.9(2)
N1 C1 H1A 117.6
C11 C1 H1A 117.6
N1 C2 C21 113.77(19)
N1 C2 H2A 108.8
C21 C2 H2A 108.8
N1 C2 H2B 108.8
C21 C2 H2B 108.8
H2A C2 H2B 107.7
C1 C11 C12 118.9(2)
C1 C11 C20 120.5(2)
C12 C11 C20 120.60(19)
O1 C12 C11 122.9(2)
O1 C12 C13 119.8(2)
C11 C12 C13 117.2(2)
C14 C13 C12 121.6(2)
C14 C13 H13 119.2
C12 C13 H13 119.2
C13 C14 C15 122.7(2)
C13 C14 H14 118.7
C15 C14 H14 118.7
C16 C15 C20 120.0(2)
C16 C15 C14 121.0(2)
C20 C15 C14 119.0(2)
C17 C16 C15 121.4(2)
C17 C16 H16 119.3
C15 C16 H16 119.3
C16 C17 C18 118.7(2)
C16 C17 H17 120.7
C18 C17 H17 120.7
C19 C18 C17 121.4(2)
C19 C18 H18 119.3
C17 C18 H18 119.3
C18 C19 C20 121.3(2)
C18 C19 H19 119.3
C20 C19 H19 119.3
C19 C20 C15 117.2(2)
C19 C20 C11 123.92(19)
C15 C20 C11 118.9(2)
C2 C21 C25 124.1(2)
C2 C21 S22 124.1(2)
C25 C21 S22 111.76(16)
C23 S22 C21 97.96(18)
C24 C23 S22 115.8(3)
C24 C23 H23 122.1
S22 C23 H23 122.1
C23 C24 C25 116.0(3)
C23 C24 H24 122.0
C25 C24 H24 122.0
C24 C25 C21 98.44(19)
C24 C25 H25 130.8
C21 C25 H25 130.8

loop_
_geom_bond_atom_site_label_1
_geom_bond_atom_site_label_2
_geom_bond_distance
O1 C12 1.264(3)
N1 C1 1.308(3)
N1 C2 1.470(3)
N1 H1 0.92(4)
C1 C11 1.402(3)
C1 H1A 0.9500
C2 C21 1.502(3)
C2 H2A 0.9900
C2 H2B 0.9900
C11 C12 1.436(3)
C11 C20 1.456(3)
C12 C13 1.447(3)
C13 C14 1.345(4)
C13 H13 0.9500
C14 C15 1.425(4)
C14 H14 0.9500
C15 C16 1.409(3)
C15 C20 1.417(3)
C16 C17 1.360(4)
C16 H16 0.9500
C17 C18 1.399(4)
C17 H17 0.9500
C18 C19 1.369(4)
C18 H18 0.9500
C19 C20 1.405(3)
C19 H19 0.9500
C21 C25 1.606(3)
C21 S22 1.615(3)
S22 C23 1.544(4)
C23 C24 1.320(6)
C23 H23 0.9500
C24 C25 1.535(4)
C24 H24 0.9500
C25 H25 0.9500

loop_
_geom_hbond_atom_site_label_D
_geom_hbond_atom_site_label_H
_geom_hbond_atom_site_label_A
_geom_hbond_distance_DH
_geom_hbond_distance_HA
_geom_hbond_distance_DA
_geom_hbond_angle_DHA
N1 H1 O1 0.92(4) 1.84(4) 2.596(3) 139(3)

loop_
_geom_torsion_atom_site_label_1
_geom_torsion_atom_site_label_2
_geom_torsion_atom_site_label_3
_geom_torsion_atom_site_label_4
_geom_torsion
C2 N1 C1 C11 178.6(2)
C1 N1 C2 C21 67.6(3)
N1 C1 C11 C12 -1.9(4)
N1 C1 C11 C20 178.0(2)
C1 C11 C12 O1 0.8(4)
C20 C11 C12 O1 -179.0(2)
C1 C11 C12 C13 -178.7(2)
C20 C11 C12 C13 1.4(3)
O1 C12 C13 C14 179.2(3)
C11 C12 C13 C14 -1.2(4)
C12 C13 C14 C15 0.4(4)
C13 C14 C15 C16 -179.1(2)
C13 C14 C15 C20 0.3(4)
C20 C15 C16 C17 -0.1(4)
C14 C15 C16 C17 179.3(2)
C15 C16 C17 C18 0.3(4)
C16 C17 C18 C19 -0.5(4)
C17 C18 C19 C20 0.4(4)
C18 C19 C20 C15 -0.1(3)
C18 C19 C20 C11 -179.4(2)
C16 C15 C20 C19 0.0(3)
C14 C15 C20 C19 -179.4(2)
C16 C15 C20 C11 179.3(2)
C14 C15 C20 C11 0.0(3)
C1 C11 C20 C19 -1.4(3)
C12 C11 C20 C19 178.5(2)
C1 C11 C20 C15 179.3(2)
C12 C11 C20 C15 -0.8(3)
N1 C2 C21 C25 -93.6(3)
N1 C2 C21 S22 86.3(3)
C2 C21 S22 C23 179.1(2)
C25 C21 S22 C23 -0.94(18)
C21 S22 C23 C24 1.4(3)
S22 C23 C24 C25 -1.5(4)
C23 C24 C25 C21 0.7(3)
C2 C21 C25 C24 -179.8(2)
S22 C21 C25 C24 0.29(18)
